data_1543326
loop_
_publ_author_name
'Marshall, Jonathan L.'
'Uchida, Kazuyuki'
'Frederickson, Conerd K.'
'Sch\"utt, Christian'
'Zeidell, Andrew M.'
'Goetz, Katelyn P.'
'Finn, Tristan W.'
'Jarolimek, Karol'
'Zakharov, Lev N.'
'Risko, Chad'
'Herges, Rainer'
'Jurchescu, Oana D.'
'Haley, Michael M.'

_publ_section_title
;
 Indacenodibenzothiophenes: synthesis, optoelectronic properties and
 materials applications of molecules with strong antiaromatic character
;
_journal_issue 8
_journal_name_full 'Chem. Sci.'
_journal_page_first 5547
_journal_paper_doi 10.1039/C6SC00950F
_journal_volume 7
_journal_year 2016
_chemical_formula_sum 'C44.5 H36.5 Cl1.5 S2'
_chemical_formula_weight 688.53
_chemical_name_systematic
;
 ?
;
_space_group_crystal_system monoclinic
_space_group_IT_number 14
_space_group_name_Hall '-P 2ybc'
_space_group_name_H-M_alt 'P 1 21/c 1'
_symmetry_space_group_name_Hall '-P 2ybc'
_symmetry_space_group_name_H-M 'P 1 21/c 1'
_atom_sites_solution_hydrogens geom
_audit_creation_method SHELXL-2013
_audit_update_record
;
2016-02-01 deposited with the CCDC.
2016-05-13 downloaded from the CCDC.
;
_cell_angle_alpha 90
_cell_angle_beta 100.313(5)
_cell_angle_gamma 90
_cell_formula_units_Z 4
_cell_length_a 13.7863(11)
_cell_length_b 37.373(3)
_cell_length_c 7.0980(6)
_cell_measurement_reflns_used 2247
_cell_measurement_temperature 150(2)
_cell_measurement_theta_max 49.04
_cell_measurement_theta_min 2.36
_cell_volume 3598.1(5)
_computing_cell_refinement 'Bruker SAINT'
_computing_data_collection 'Bruker APEX2'
_computing_data_reduction 'Bruker SAINT'
_computing_molecular_graphics 'Bruker SHELXTL'
_computing_publication_material 'Bruker SHELXTL'
_computing_structure_refinement 'SHELXL-2013 (Sheldrick 2013)'
_computing_structure_solution 'SHELXS-97 (Sheldrick 2008)'
_diffrn_ambient_temperature 150(2)
_diffrn_measured_fraction_theta_full 0.617
_diffrn_measured_fraction_theta_max 0.923
_diffrn_measurement_device_type 'Bruker APEX-II CCD'
_diffrn_measurement_method '\f and \w scans'
_diffrn_radiation_type CuK\a
_diffrn_radiation_wavelength 1.54178
_diffrn_reflns_av_R_equivalents 0.0648
_diffrn_reflns_av_unetI/netI 0.0825
_diffrn_reflns_Laue_measured_fraction_full 0.617
_diffrn_reflns_Laue_measured_fraction_max 0.923
_diffrn_reflns_limit_h_max 12
_diffrn_reflns_limit_h_min -14
_diffrn_reflns_limit_k_max 37
_diffrn_reflns_limit_k_min -38
_diffrn_reflns_limit_l_max 6
_diffrn_reflns_limit_l_min -7
_diffrn_reflns_number 13782
_diffrn_reflns_point_group_measured_fraction_full 0.617
_diffrn_reflns_point_group_measured_fraction_max 0.923
_diffrn_reflns_theta_full 67.679
_diffrn_reflns_theta_max 53.935
_diffrn_reflns_theta_min 2.364
_diffrn_source 'Incoatec I\mS'
_exptl_absorpt_coefficient_mu 2.593
_exptl_absorpt_correction_T_max 1.0000
_exptl_absorpt_correction_T_min 0.7158
_exptl_absorpt_correction_type multi-scan
_exptl_absorpt_process_details SADABS
_exptl_crystal_colour 'royal blue'
_exptl_crystal_density_diffrn 1.271
_exptl_crystal_description plate
_exptl_crystal_F_000 1444
_exptl_crystal_size_max 0.090
_exptl_crystal_size_mid 0.050
_exptl_crystal_size_min 0.010
_refine_diff_density_max 0.713
_refine_diff_density_min -0.376
_refine_diff_density_rms 0.076
_refine_ls_extinction_method none
_refine_ls_goodness_of_fit_ref 1.031
_refine_ls_hydrogen_treatment constr
_refine_ls_matrix_type full
_refine_ls_number_parameters 450
_refine_ls_number_reflns 4023
_refine_ls_number_restraints 6
_refine_ls_restrained_S_all 1.033
_refine_ls_R_factor_all 0.1126
_refine_ls_R_factor_gt 0.0737
_refine_ls_shift/su_max 0.000
_refine_ls_shift/su_mean 0.000
_refine_ls_structure_factor_coef Fsqd
_refine_ls_weighting_details 'w=1/[\s^2^(Fo^2^)+(0.1084P)^2^+8.4172P] where P=(Fo^2^+2Fc^2^)/3'
_refine_ls_weighting_scheme calc
_refine_ls_wR_factor_gt 0.1903
_refine_ls_wR_factor_ref 0.2203
_reflns_Friedel_coverage 0.000
_reflns_number_gt 2714
_reflns_number_total 4023
_reflns_threshold_expression 'I > 2\s(I)'
_cod_data_source_file c6sc00950f2.cif
_cod_data_source_block mh132_a
_cod_depositor_comments 'Adding full bibliography for 1543324--1543327.cif.'
_cod_original_formula_sum 'C44.50 H36.50 Cl1.50 S2'
_cod_database_code 1543326
_shelx_space_group_comment
;
The symmetry employed for this shelxl refinement is uniquely defined
by the following loop, which should always be used as a source of
symmetry information in preference to the above space-group names.
They are only intended as comments.
;
_shelx_estimated_absorpt_t_min 0.800
_shelx_estimated_absorpt_t_max 0.975
_shelxl_version_number 2013-4

loop_
_space_group_symop_operation_xyz
'x, y, z'
'-x, y+1/2, -z+1/2'
'-x, -y, -z'
'x, -y-1/2, z-1/2'

loop_
_atom_site_label
_atom_site_type_symbol
_atom_site_fract_x
_atom_site_fract_y
_atom_site_fract_z
_atom_site_U_iso_or_equiv
_atom_site_adp_type
_atom_site_occupancy
_atom_site_site_symmetry_order
_atom_site_calc_flag
_atom_site_refinement_flags_posn
_atom_site_refinement_flags_adp
_atom_site_refinement_flags_occupancy
_atom_site_disorder_assembly
_atom_site_disorder_group
S1 S 1.00725(11) 0.49435(4) 0.2453(2) 0.0334(5) Uani 1 1 d . . . . .
S2 S 0.27367(11) 0.49341(4) 0.2662(2) 0.0351(5) Uani 1 1 d . . . . .
C1 C 0.8837(4) 0.48865(14) 0.2463(9) 0.0279(16) Uani 1 1 d . . . . .
C2 C 0.8177(4) 0.45833(15) 0.2459(9) 0.0267(15) Uani 1 1 d . . . . .
C3 C 0.7218(5) 0.47281(15) 0.2332(9) 0.0301(16) Uani 1 1 d . . . . .
C4 C 0.6307(4) 0.45667(15) 0.2474(9) 0.0282(16) Uani 1 1 d . . . . .
H4A H 0.6259 0.4314 0.2580 0.034 Uiso 1 1 calc R U . . .
C5 C 0.5500(4) 0.47754(15) 0.2458(9) 0.0258(15) Uani 1 1 d . . . . .
C6 C 0.4495(4) 0.46843(15) 0.2639(9) 0.0267(15) Uani 1 1 d . . . . .
C7 C 0.3919(4) 0.43733(16) 0.2849(8) 0.0287(16) Uani 1 1 d . . . . .
C8 C 0.4172(5) 0.40131(16) 0.3060(10) 0.0369(18) Uani 1 1 d . . . . .
H8A H 0.4828 0.3940 0.3023 0.044 Uiso 1 1 calc R U . . .
C9 C 0.3480(5) 0.37640(17) 0.3321(11) 0.047(2) Uani 1 1 d . . . . .
H9A H 0.3665 0.3520 0.3496 0.056 Uiso 1 1 calc R U . . .
C10 C 0.2501(5) 0.38656(18) 0.3333(11) 0.047(2) Uani 1 1 d . . . . .
H10A H 0.2026 0.3689 0.3488 0.056 Uiso 1 1 calc R U . . .
C11 C 0.2220(5) 0.42184(16) 0.3122(10) 0.0389(18) Uani 1 1 d . . . . .
H11A H 0.1559 0.4287 0.3147 0.047 Uiso 1 1 calc R U . . .
C12 C 0.2927(5) 0.44748(16) 0.2870(9) 0.0344(17) Uani 1 1 d . . . . .
C13 C 0.3958(4) 0.49978(15) 0.2548(9) 0.0289(16) Uani 1 1 d . . . . .
C14 C 0.4593(4) 0.53027(15) 0.2363(9) 0.0298(16) Uani 1 1 d . . . . .
C15 C 0.5549(4) 0.51624(15) 0.2319(8) 0.0277(16) Uani 1 1 d . . . . .
C16 C 0.6466(4) 0.53264(16) 0.2276(9) 0.0287(16) Uani 1 1 d . . . . .
H16A H 0.6517 0.5580 0.2244 0.034 Uiso 1 1 calc R U . . .
C17 C 0.7280(4) 0.51181(15) 0.2281(8) 0.0267(15) Uani 1 1 d . . . . .
C18 C 0.8310(4) 0.52042(15) 0.2313(9) 0.0279(16) Uani 1 1 d . . . . .
C19 C 0.8910(4) 0.55086(15) 0.2115(9) 0.0283(16) Uani 1 1 d . . . . .
C20 C 0.8662(5) 0.58704(16) 0.1818(9) 0.0345(17) Uani 1 1 d . . . . .
H20A H 0.8004 0.5947 0.1807 0.041 Uiso 1 1 calc R U . . .
C21 C 0.9370(5) 0.61149(17) 0.1541(9) 0.0385(18) Uani 1 1 d . . . . .
H21A H 0.9196 0.6360 0.1333 0.046 Uiso 1 1 calc R U . . .
C22 C 1.0347(5) 0.60065(16) 0.1564(9) 0.0352(18) Uani 1 1 d . . . . .
H22A H 1.0829 0.6178 0.1373 0.042 Uiso 1 1 calc R U . . .
C23 C 1.0608(5) 0.56519(16) 0.1863(9) 0.0341(17) Uani 1 1 d . . . . .
H23A H 1.1269 0.5579 0.1877 0.041 Uiso 1 1 calc R U . . .
C24 C 0.9896(4) 0.54016(15) 0.2146(9) 0.0290(16) Uani 1 1 d . . . . .
C25 C 0.8460(4) 0.42101(15) 0.2534(9) 0.0259(15) Uani 1 1 d . . . . .
C26 C 0.9415(5) 0.41141(16) 0.3464(9) 0.0325(17) Uani 1 1 d . . . . .
H26A H 0.9856 0.4296 0.4028 0.039 Uiso 1 1 calc R U . . .
C27 C 0.9725(5) 0.37615(16) 0.3572(9) 0.0328(17) Uani 1 1 d . . . . .
H27A H 1.0379 0.3708 0.4190 0.039 Uiso 1 1 calc R U . . .
C28 C 0.9117(5) 0.34838(16) 0.2814(9) 0.0327(17) Uani 1 1 d . . . . .
C29 C 0.8159(5) 0.35787(16) 0.1874(9) 0.0340(17) Uani 1 1 d . . . . .
H29A H 0.7716 0.3397 0.1315 0.041 Uiso 1 1 calc R U . . .
C30 C 0.7861(5) 0.39290(16) 0.1758(9) 0.0314(16) Uani 1 1 d . . . . .
H30A H 0.7212 0.3982 0.1114 0.038 Uiso 1 1 calc R U . . .
C31 C 0.9495(5) 0.30976(16) 0.2933(10) 0.0370(17) Uani 1 1 d . . . . .
C32 C 1.0225(5) 0.30595(18) 0.1520(12) 0.055(2) Uani 1 1 d . . . . .
H32A H 0.9881 0.3110 0.0215 0.083 Uiso 1 1 calc R U . . .
H32B H 1.0487 0.2815 0.1583 0.083 Uiso 1 1 calc R U . . .
H32C H 1.0769 0.3229 0.1868 0.083 Uiso 1 1 calc R U . . .
C33 C 1.0033(6) 0.30173(18) 0.4979(12) 0.059(2) Uani 1 1 d . . . . .
H33A H 0.9569 0.3039 0.5870 0.089 Uiso 1 1 calc R U . . .
H33B H 1.0574 0.3188 0.5336 0.089 Uiso 1 1 calc R U . . .
H33C H 1.0298 0.2773 0.5035 0.089 Uiso 1 1 calc R U . . .
C34 C 0.8691(5) 0.28190(16) 0.2390(11) 0.049(2) Uani 1 1 d . . . . .
H34A H 0.8345 0.2864 0.1081 0.073 Uiso 1 1 calc R U . . .
H34B H 0.8223 0.2834 0.3275 0.073 Uiso 1 1 calc R U . . .
H34C H 0.8987 0.2580 0.2464 0.073 Uiso 1 1 calc R U . . .
C35 C 0.4297(4) 0.56788(15) 0.2379(8) 0.0263(15) Uani 1 1 d . . . . .
C36 C 0.3509(5) 0.57796(16) 0.3272(9) 0.0327(16) Uani 1 1 d . . . . .
H36A H 0.3131 0.5599 0.3744 0.039 Uiso 1 1 calc R U . . .
C37 C 0.3272(5) 0.61308(17) 0.3479(10) 0.0395(18) Uani 1 1 d . . . . .
H37A H 0.2741 0.6186 0.4115 0.047 Uiso 1 1 calc R U . . .
C38 C 0.3780(5) 0.64104(17) 0.2791(10) 0.0390(18) Uani 1 1 d . . . . .
C39 C 0.4528(5) 0.63088(17) 0.1782(10) 0.0405(18) Uani 1 1 d . . . . .
H39A H 0.4872 0.6489 0.1227 0.049 Uiso 1 1 calc R U . . .
C40 C 0.4776(5) 0.59545(16) 0.1573(9) 0.0344(17) Uani 1 1 d . . . . .
H40A H 0.5281 0.5897 0.0871 0.041 Uiso 1 1 calc R U . . .
C41 C 0.3583(6) 0.67987(17) 0.3258(12) 0.053(2) Uani 1 1 d . . . . .
C42 C 0.2503(6) 0.68653(19) 0.3190(12) 0.064(2) Uani 1 1 d . . . . .
H42A H 0.2258 0.6705 0.4092 0.096 Uiso 1 1 calc R U . . .
H42B H 0.2143 0.6820 0.1891 0.096 Uiso 1 1 calc R U . . .
H42C H 0.2402 0.7114 0.3541 0.096 Uiso 1 1 calc R U . . .
C43 C 0.4089(8) 0.6868(2) 0.5316(16) 0.112(4) Uani 1 1 d . . . . .
H43A H 0.3840 0.6699 0.6171 0.167 Uiso 1 1 calc R U . . .
H43B H 0.3951 0.7113 0.5678 0.167 Uiso 1 1 calc R U . . .
H43C H 0.4803 0.6836 0.5421 0.167 Uiso 1 1 calc R U . . .
C44 C 0.3940(6) 0.70585(19) 0.1884(15) 0.086(3) Uani 1 1 d . . . . .
H44A H 0.3603 0.7008 0.0574 0.129 Uiso 1 1 calc R U . . .
H44B H 0.4653 0.7031 0.1960 0.129 Uiso 1 1 calc R U . . .
H44C H 0.3796 0.7304 0.2230 0.129 Uiso 1 1 calc R U . . .
C1S C 0.7114(13) 0.7017(5) 0.029(3) 0.073(10) Uiso 0.25 1 d D . P A 1
H1SA H 0.7365 0.6876 -0.0722 0.088 Uiso 0.25 1 calc R U P A 1
C1SA C 0.6848(14) 0.7185(6) 0.147(4) 0.112(15) Uiso 0.25 1 d D . P A 2
H1SB H 0.6610 0.7327 0.2492 0.134 Uiso 0.25 1 calc R U P A 2
Cl1S Cl 0.7062(5) 0.6747(2) 0.2171(14) 0.175(4) Uani 0.5 1 d D . P . .
Cl2S Cl 0.7919(5) 0.7347(3) 0.1040(12) 0.183(4) Uani 0.5 1 d D . P . .
Cl3S Cl 0.5972(5) 0.7190(2) -0.0677(10) 0.146(3) Uani 0.5 1 d D . P . .

loop_
_atom_site_aniso_label
_atom_site_aniso_U_11
_atom_site_aniso_U_22
_atom_site_aniso_U_33
_atom_site_aniso_U_23
_atom_site_aniso_U_13
_atom_site_aniso_U_12
S1 0.0283(10) 0.0332(9) 0.0412(11) -0.0004(8) 0.0130(8) -0.0005(7)
S2 0.0296(10) 0.0333(10) 0.0457(12) 0.0008(8) 0.0150(9) 0.0019(7)
C1 0.031(4) 0.024(4) 0.031(4) -0.002(3) 0.011(3) 0.003(3)
C2 0.025(4) 0.030(4) 0.026(4) 0.000(3) 0.007(3) 0.003(3)
C3 0.035(4) 0.028(4) 0.029(4) 0.000(3) 0.009(3) -0.002(3)
C4 0.032(4) 0.025(3) 0.029(4) 0.000(3) 0.007(3) -0.005(3)
C5 0.022(4) 0.029(4) 0.027(4) 0.000(3) 0.007(3) 0.004(3)
C6 0.028(4) 0.028(4) 0.026(4) 0.000(3) 0.008(3) 0.002(3)
C7 0.026(4) 0.040(4) 0.023(4) -0.003(3) 0.012(3) 0.002(3)
C8 0.031(4) 0.033(4) 0.050(5) -0.001(3) 0.015(4) 0.004(3)
C9 0.046(5) 0.030(4) 0.068(6) 0.008(4) 0.020(4) 0.000(3)
C10 0.037(4) 0.040(5) 0.068(6) -0.001(4) 0.023(4) -0.010(3)
C11 0.028(4) 0.035(4) 0.060(5) -0.001(3) 0.022(4) -0.003(3)
C12 0.037(4) 0.041(4) 0.027(4) 0.000(3) 0.009(3) 0.003(3)
C13 0.027(4) 0.032(4) 0.031(4) -0.002(3) 0.014(3) 0.001(3)
C14 0.034(4) 0.032(4) 0.024(4) 0.001(3) 0.006(3) 0.006(3)
C15 0.030(4) 0.032(4) 0.021(4) -0.002(3) 0.005(3) 0.003(3)
C16 0.027(4) 0.030(3) 0.030(4) 0.007(3) 0.007(3) 0.000(3)
C17 0.033(4) 0.024(3) 0.024(4) -0.001(3) 0.006(3) -0.001(3)
C18 0.027(4) 0.028(4) 0.029(4) -0.002(3) 0.009(3) -0.002(3)
C19 0.029(4) 0.031(4) 0.025(4) -0.002(3) 0.006(3) 0.001(3)
C20 0.038(4) 0.034(4) 0.032(4) -0.002(3) 0.009(3) -0.003(3)
C21 0.048(5) 0.030(4) 0.040(5) 0.004(3) 0.012(4) -0.003(3)
C22 0.038(4) 0.036(4) 0.037(5) -0.003(3) 0.024(4) -0.014(3)
C23 0.036(4) 0.035(4) 0.036(4) -0.001(3) 0.017(3) -0.003(3)
C24 0.029(4) 0.028(4) 0.030(4) -0.003(3) 0.006(3) -0.005(3)
C25 0.020(4) 0.027(4) 0.032(4) 0.001(3) 0.009(3) 0.000(3)
C26 0.037(4) 0.030(4) 0.033(4) -0.004(3) 0.013(3) -0.006(3)
C27 0.032(4) 0.033(4) 0.037(5) 0.002(3) 0.017(3) 0.003(3)
C28 0.038(4) 0.028(4) 0.036(5) 0.000(3) 0.018(4) 0.002(3)
C29 0.031(4) 0.027(4) 0.045(5) -0.002(3) 0.011(4) -0.003(3)
C30 0.026(4) 0.035(4) 0.035(4) 0.003(3) 0.013(3) 0.004(3)
C31 0.037(4) 0.029(4) 0.046(5) 0.001(3) 0.012(4) 0.007(3)
C32 0.048(5) 0.036(4) 0.087(6) -0.006(4) 0.028(5) 0.004(3)
C33 0.064(5) 0.036(4) 0.075(6) 0.005(4) 0.005(5) 0.003(4)
C34 0.049(5) 0.030(4) 0.070(6) -0.007(4) 0.018(4) -0.003(3)
C35 0.022(3) 0.035(4) 0.022(4) -0.003(3) 0.003(3) 0.002(3)
C36 0.035(4) 0.033(4) 0.032(4) 0.003(3) 0.010(3) 0.005(3)
C37 0.040(4) 0.041(4) 0.039(5) -0.003(3) 0.012(4) 0.010(3)
C38 0.036(4) 0.036(4) 0.044(5) 0.001(3) 0.003(4) 0.007(3)
C39 0.044(4) 0.033(4) 0.044(5) 0.007(3) 0.006(4) -0.006(3)
C40 0.031(4) 0.037(4) 0.038(5) 0.002(3) 0.013(3) 0.006(3)
C41 0.057(5) 0.029(4) 0.069(6) -0.010(4) 0.001(4) 0.010(4)
C42 0.078(6) 0.043(5) 0.077(6) 0.004(4) 0.029(5) 0.028(4)
C43 0.121(9) 0.062(6) 0.129(10) -0.052(6) -0.042(7) 0.041(6)
C44 0.077(6) 0.029(4) 0.161(10) 0.005(5) 0.045(7) 0.007(4)
Cl1S 0.095(5) 0.135(6) 0.271(11) 0.046(6) -0.029(6) -0.005(4)
Cl2S 0.112(5) 0.291(11) 0.146(7) 0.021(7) 0.024(5) -0.081(6)
Cl3S 0.094(4) 0.220(8) 0.122(6) 0.027(5) 0.014(4) 0.000(5)

loop_
_atom_type_symbol
_atom_type_description
_atom_type_scat_dispersion_real
_atom_type_scat_dispersion_imag
_atom_type_scat_source
C C 0.0181 0.0091 'International Tables Vol C Tables 4.2.6.8 and 6.1.1.4'
H H 0.0000 0.0000 'International Tables Vol C Tables 4.2.6.8 and 6.1.1.4'
S S 0.3331 0.5567 'International Tables Vol C Tables 4.2.6.8 and 6.1.1.4'
Cl Cl 0.3639 0.7018 'International Tables Vol C Tables 4.2.6.8 and 6.1.1.4'

loop_
_geom_angle_atom_site_label_1
_geom_angle_atom_site_label_2
_geom_angle_atom_site_label_3
_geom_angle
C1 S1 C24 90.3(3)
C13 S2 C12 90.4(3)
C18 C1 C2 110.4(5)
C18 C1 S1 113.5(4)
C2 C1 S1 135.9(4)
C3 C2 C25 127.8(5)
C3 C2 C1 106.2(5)
C25 C2 C1 126.0(5)
C4 C3 C2 131.6(5)
C4 C3 C17 119.0(5)
C2 C3 C17 109.0(5)
C5 C4 C3 119.4(5)
C5 C4 H4A 120.3
C3 C4 H4A 120.3
C4 C5 C15 121.7(5)
C4 C5 C6 131.0(5)
C15 C5 C6 107.2(5)
C13 C6 C7 113.0(5)
C13 C6 C5 108.0(5)
C7 C6 C5 139.0(5)
C8 C7 C12 118.6(5)
C8 C7 C6 131.7(6)
C12 C7 C6 109.7(5)
C9 C8 C7 120.4(6)
C9 C8 H8A 119.8
C7 C8 H8A 119.8
C8 C9 C10 120.7(6)
C8 C9 H9A 119.6
C10 C9 H9A 119.6
C11 C10 C9 120.7(6)
C11 C10 H10A 119.7
C9 C10 H10A 119.7
C10 C11 C12 118.8(6)
C10 C11 H11A 120.6
C12 C11 H11A 120.6
C11 C12 C7 120.7(6)
C11 C12 S2 126.0(5)
C7 C12 S2 113.2(5)
C6 C13 C14 110.0(5)
C6 C13 S2 113.7(4)
C14 C13 S2 136.3(5)
C15 C14 C13 106.7(5)
C15 C14 C35 127.8(5)
C13 C14 C35 125.3(5)
C16 C15 C14 132.6(5)
C16 C15 C5 119.1(5)
C14 C15 C5 108.1(5)
C17 C16 C15 119.5(5)
C17 C16 H16A 120.3
C15 C16 H16A 120.3
C16 C17 C18 132.4(5)
C16 C17 C3 121.2(5)
C18 C17 C3 106.4(5)
C1 C18 C19 112.7(5)
C1 C18 C17 108.0(5)
C19 C18 C17 139.2(6)
C20 C19 C24 118.9(5)
C20 C19 C18 130.8(6)
C24 C19 C18 110.2(5)
C21 C20 C19 120.1(6)
C21 C20 H20A 119.9
C19 C20 H20A 119.9
C20 C21 C22 120.7(6)
C20 C21 H21A 119.7
C22 C21 H21A 119.7
C23 C22 C21 120.2(5)
C23 C22 H22A 119.9
C21 C22 H22A 119.9
C22 C23 C24 119.6(6)
C22 C23 H23A 120.2
C24 C23 H23A 120.2
C23 C24 C19 120.5(5)
C23 C24 S1 126.3(5)
C19 C24 S1 113.2(4)
C30 C25 C26 115.6(5)
C30 C25 C2 125.3(6)
C26 C25 C2 119.0(5)
C27 C26 C25 121.4(6)
C27 C26 H26A 119.3
C25 C26 H26A 119.3
C28 C27 C26 122.3(6)
C28 C27 H27A 118.8
C26 C27 H27A 118.8
C27 C28 C29 116.5(6)
C27 C28 C31 120.7(6)
C29 C28 C31 122.8(6)
C30 C29 C28 120.8(6)
C30 C29 H29A 119.6
C28 C29 H29A 119.6
C29 C30 C25 123.3(6)
C29 C30 H30A 118.3
C25 C30 H30A 118.3
C34 C31 C28 114.0(6)
C34 C31 C33 108.2(6)
C28 C31 C33 109.7(5)
C34 C31 C32 107.6(5)
C28 C31 C32 107.8(5)
C33 C31 C32 109.5(6)
C31 C32 H32A 109.5
C31 C32 H32B 109.5
H32A C32 H32B 109.5
C31 C32 H32C 109.5
H32A C32 H32C 109.5
H32B C32 H32C 109.5
C31 C33 H33A 109.5
C31 C33 H33B 109.5
H33A C33 H33B 109.5
C31 C33 H33C 109.5
H33A C33 H33C 109.5
H33B C33 H33C 109.5
C31 C34 H34A 109.5
C31 C34 H34B 109.5
H34A C34 H34B 109.5
C31 C34 H34C 109.5
H34A C34 H34C 109.5
H34B C34 H34C 109.5
C40 C35 C36 116.5(5)
C40 C35 C14 123.4(5)
C36 C35 C14 120.0(5)
C37 C36 C35 121.7(6)
C37 C36 H36A 119.1
C35 C36 H36A 119.1
C36 C37 C38 122.5(6)
C36 C37 H37A 118.7
C38 C37 H37A 118.7
C37 C38 C39 115.8(6)
C37 C38 C41 121.2(6)
C39 C38 C41 122.9(6)
C40 C39 C38 122.0(6)
C40 C39 H39A 119.0
C38 C39 H39A 119.0
C39 C40 C35 121.1(6)
C39 C40 H40A 119.4
C35 C40 H40A 119.4
C42 C41 C44 107.9(6)
C42 C41 C43 106.5(7)
C44 C41 C43 111.2(8)
C42 C41 C38 111.4(6)
C44 C41 C38 112.2(6)
C43 C41 C38 107.5(6)
C41 C42 H42A 109.5
C41 C42 H42B 109.5
H42A C42 H42B 109.5
C41 C42 H42C 109.5
H42A C42 H42C 109.5
H42B C42 H42C 109.5
C41 C43 H43A 109.5
C41 C43 H43B 109.5
H43A C43 H43B 109.5
C41 C43 H43C 109.5
H43A C43 H43C 109.5
H43B C43 H43C 109.5
C41 C44 H44A 109.5
C41 C44 H44B 109.5
H44A C44 H44B 109.5
C41 C44 H44C 109.5
H44A C44 H44C 109.5
H44B C44 H44C 109.5
Cl2S C1S Cl1S 107.9(12)
Cl2S C1S Cl3S 110.8(12)
Cl1S C1S Cl3S 111.9(12)
Cl2S C1S H1SA 108.7
Cl1S C1S H1SA 108.7
Cl3S C1S H1SA 108.7
Cl2S C1SA Cl1S 106.6(13)
Cl2S C1SA Cl3S 109.2(13)
Cl1S C1SA Cl3S 108.3(13)
Cl2S C1SA H1SB 110.9
Cl1S C1SA H1SB 110.9
Cl3S C1SA H1SB 110.9

loop_
_geom_bond_atom_site_label_1
_geom_bond_atom_site_label_2
_geom_bond_distance
S1 C1 1.718(6)
S1 C24 1.737(6)
S2 C13 1.716(6)
S2 C12 1.739(6)
C1 C18 1.386(8)
C1 C2 1.452(8)
C2 C3 1.416(8)
C2 C25 1.446(8)
C3 C4 1.414(8)
C3 C17 1.461(8)
C4 C5 1.357(8)
C4 H4A 0.9500
C5 C15 1.452(8)
C5 C6 1.455(8)
C6 C13 1.382(8)
C6 C7 1.430(8)
C7 C8 1.392(8)
C7 C12 1.422(8)
C8 C9 1.368(9)
C8 H8A 0.9500
C9 C10 1.405(9)
C9 H9A 0.9500
C10 C11 1.375(9)
C10 H10A 0.9500
C11 C12 1.401(8)
C11 H11A 0.9500
C13 C14 1.457(8)
C14 C15 1.424(8)
C14 C35 1.464(8)
C15 C16 1.411(8)
C16 C17 1.365(8)
C16 H16A 0.9500
C17 C18 1.453(8)
C18 C19 1.428(8)
C19 C20 1.402(8)
C19 C24 1.412(8)
C20 C21 1.376(8)
C20 H20A 0.9500
C21 C22 1.403(9)
C21 H21A 0.9500
C22 C23 1.380(8)
C22 H22A 0.9500
C23 C24 1.397(8)
C23 H23A 0.9500
C25 C30 1.388(8)
C25 C26 1.411(9)
C26 C27 1.383(8)
C26 H26A 0.9500
C27 C28 1.381(9)
C27 H27A 0.9500
C28 C29 1.415(9)
C28 C31 1.532(8)
C29 C30 1.370(8)
C29 H29A 0.9500
C30 H30A 0.9500
C31 C34 1.519(9)
C31 C33 1.537(10)
C31 C32 1.550(9)
C32 H32A 0.9800
C32 H32B 0.9800
C32 H32C 0.9800
C33 H33A 0.9800
C33 H33B 0.9800
C33 H33C 0.9800
C34 H34A 0.9800
C34 H34B 0.9800
C34 H34C 0.9800
C35 C40 1.400(8)
C35 C36 1.404(8)
C36 C37 1.367(8)
C36 H36A 0.9500
C37 C38 1.394(9)
C37 H37A 0.9500
C38 C39 1.409(9)
C38 C41 1.524(9)
C39 C40 1.382(8)
C39 H39A 0.9500
C40 H40A 0.9500
C41 C42 1.502(10)
C41 C44 1.520(11)
C41 C43 1.524(12)
C42 H42A 0.9800
C42 H42B 0.9800
C42 H42C 0.9800
C43 H43A 0.9800
C43 H43B 0.9800
C43 H43C 0.9800
C44 H44A 0.9800
C44 H44B 0.9800
C44 H44C 0.9800
C1S Cl2S 1.680(18)
C1S Cl1S 1.688(18)
C1S Cl3S 1.726(18)
C1S H1SA 1.0000
C1SA Cl2S 1.673(19)
C1SA Cl1S 1.723(19)
C1SA Cl3S 1.767(19)
C1SA H1SB 1.0000

loop_
_geom_hbond_atom_site_label_D
_geom_hbond_atom_site_label_H
_geom_hbond_atom_site_label_A
_geom_hbond_distance_DH
_geom_hbond_distance_HA
_geom_hbond_distance_DA
_geom_hbond_angle_DHA
_geom_hbond_site_symmetry_A
C1SA H1SB Cl3S 1.00 2.48 3.45(3) 163.9 4_576

loop_
_geom_torsion_atom_site_label_1
_geom_torsion_atom_site_label_2
_geom_torsion_atom_site_label_3
_geom_torsion_atom_site_label_4
_geom_torsion
C24 S1 C1 C18 -2.3(5)
C24 S1 C1 C2 172.5(7)
C18 C1 C2 C3 -1.0(7)
S1 C1 C2 C3 -175.9(5)
C18 C1 C2 C25 178.0(6)
S1 C1 C2 C25 3.1(11)
C25 C2 C3 C4 8.7(11)
C1 C2 C3 C4 -172.3(6)
C25 C2 C3 C17 -179.6(6)
C1 C2 C3 C17 -0.7(7)
C2 C3 C4 C5 174.4(6)
C17 C3 C4 C5 3.4(9)
C3 C4 C5 C15 -0.7(9)
C3 C4 C5 C6 -177.8(6)
C4 C5 C6 C13 179.4(6)
C15 C5 C6 C13 1.9(7)
C4 C5 C6 C7 -1.8(13)
C15 C5 C6 C7 -179.3(7)
C13 C6 C7 C8 -177.5(6)
C5 C6 C7 C8 3.8(13)
C13 C6 C7 C12 1.1(7)
C5 C6 C7 C12 -177.7(7)
C12 C7 C8 C9 -1.3(10)
C6 C7 C8 C9 177.1(7)
C7 C8 C9 C10 1.6(11)
C8 C9 C10 C11 -1.4(11)
C9 C10 C11 C12 0.8(11)
C10 C11 C12 C7 -0.6(10)
C10 C11 C12 S2 -177.6(5)
C8 C7 C12 C11 0.8(9)
C6 C7 C12 C11 -178.0(6)
C8 C7 C12 S2 178.2(5)
C6 C7 C12 S2 -0.6(7)
C13 S2 C12 C11 177.2(6)
C13 S2 C12 C7 -0.1(5)
C7 C6 C13 C14 179.2(5)
C5 C6 C13 C14 -1.7(7)
C7 C6 C13 S2 -1.2(7)
C5 C6 C13 S2 177.9(4)
C12 S2 C13 C6 0.7(5)
C12 S2 C13 C14 -179.8(7)
C6 C13 C14 C15 0.7(7)
S2 C13 C14 C15 -178.7(5)
C6 C13 C14 C35 -174.9(6)
S2 C13 C14 C35 5.7(10)
C13 C14 C15 C16 -175.6(6)
C35 C14 C15 C16 -0.1(11)
C13 C14 C15 C5 0.5(7)
C35 C14 C15 C5 176.0(6)
C4 C5 C15 C16 -2.5(9)
C6 C5 C15 C16 175.2(5)
C4 C5 C15 C14 -179.2(6)
C6 C5 C15 C14 -1.5(7)
C14 C15 C16 C17 178.6(6)
C5 C15 C16 C17 2.8(9)
C15 C16 C17 C18 -177.5(6)
C15 C16 C17 C3 -0.1(9)
C4 C3 C17 C16 -3.1(9)
C2 C3 C17 C16 -176.0(6)
C4 C3 C17 C18 174.9(5)
C2 C3 C17 C18 2.0(7)
C2 C1 C18 C19 -174.0(5)
S1 C1 C18 C19 2.1(7)
C2 C1 C18 C17 2.2(7)
S1 C1 C18 C17 178.4(4)
C16 C17 C18 C1 175.1(6)
C3 C17 C18 C1 -2.5(7)
C16 C17 C18 C19 -10.2(13)
C3 C17 C18 C19 172.2(7)
C1 C18 C19 C20 175.9(6)
C17 C18 C19 C20 1.4(12)
C1 C18 C19 C24 -0.6(7)
C17 C18 C19 C24 -175.2(7)
C24 C19 C20 C21 0.7(9)
C18 C19 C20 C21 -175.6(6)
C19 C20 C21 C22 -0.4(10)
C20 C21 C22 C23 0.1(10)
C21 C22 C23 C24 -0.1(9)
C22 C23 C24 C19 0.4(9)
C22 C23 C24 S1 177.4(5)
C20 C19 C24 C23 -0.7(9)
C18 C19 C24 C23 176.3(5)
C20 C19 C24 S1 -178.1(5)
C18 C19 C24 S1 -1.1(7)
C1 S1 C24 C23 -175.3(6)
C1 S1 C24 C19 1.9(5)
C3 C2 C25 C30 27.4(10)
C1 C2 C25 C30 -151.3(6)
C3 C2 C25 C26 -152.4(6)
C1 C2 C25 C26 28.8(9)
C30 C25 C26 C27 0.3(9)
C2 C25 C26 C27 -179.8(5)
C25 C26 C27 C28 -1.2(9)
C26 C27 C28 C29 1.3(9)
C26 C27 C28 C31 178.9(5)
C27 C28 C29 C30 -0.7(9)
C31 C28 C29 C30 -178.2(5)
C28 C29 C30 C25 0.0(10)
C26 C25 C30 C29 0.3(9)
C2 C25 C30 C29 -179.6(6)
C27 C28 C31 C34 168.7(6)
C29 C28 C31 C34 -13.9(9)
C27 C28 C31 C33 47.2(8)
C29 C28 C31 C33 -135.4(6)
C27 C28 C31 C32 -72.0(8)
C29 C28 C31 C32 105.4(7)
C15 C14 C35 C40 27.9(10)
C13 C14 C35 C40 -157.4(6)
C15 C14 C35 C36 -150.7(6)
C13 C14 C35 C36 24.0(9)
C40 C35 C36 C37 -5.1(9)
C14 C35 C36 C37 173.6(6)
C35 C36 C37 C38 1.2(10)
C36 C37 C38 C39 3.0(10)
C36 C37 C38 C41 -172.3(6)
C37 C38 C39 C40 -3.3(10)
C41 C38 C39 C40 171.9(7)
C38 C39 C40 C35 -0.6(10)
C36 C35 C40 C39 4.7(9)
C14 C35 C40 C39 -173.9(6)
C37 C38 C41 C42 -39.9(9)
C39 C38 C41 C42 145.1(7)
C37 C38 C41 C44 -161.0(7)
C39 C38 C41 C44 24.1(10)
C37 C38 C41 C43 76.4(9)
C39 C38 C41 C43 -98.5(9)
Cl2S C1S Cl1S C1SA 60.4(15)
Cl3S C1S Cl1S C1SA -61.8(15)
Cl2S C1SA Cl1S C1S -60.1(15)
Cl3S C1SA Cl1S C1S 57.3(14)
Cl1S C1SA Cl2S C1S 59.1(14)
Cl3S C1SA Cl2S C1S -57.7(15)
Cl1S C1S Cl2S C1SA -61.8(15)
Cl3S C1S Cl2S C1SA 61.0(15)
Cl2S C1S Cl3S C1SA -59.1(15)
Cl1S C1S Cl3S C1SA 61.3(15)
Cl2S C1SA Cl3S C1S 58.6(15)
Cl1S C1SA Cl3S C1S -57.1(14)
